data_4338615
loop_
_publ_author_name
'Aharonovich, Sinai'
'Botoshanski, Mark'
'Eisen, Moris S.'

_publ_section_title
;
 Synthesis of Lithium N-pentafluorophenyl,N'-trimethylsilyl
 2-Pyridylamidinate and Its Cyclization to Lithium
 Tetrafluoro-2-(2-pyridyl)benzimidazolate via a Me3SiF Elimination.
 Coordination Chemistry, Reactivity, and Mechanism
;
_journal_coden_ASTM INOCAJ
_journal_issue 12
_journal_name_full 'Inorganic chemistry'
_journal_page_first 5269
_journal_page_last 5278
_journal_paper_doi 10.1021/ic9002065
_journal_volume 48
_journal_year 2009
_chemical_formula_sum 'C21 H27 F5 Li N5 Si'
_chemical_formula_weight 479.51
_chemical_name_common 'Moris-194 (Sinay)'
_space_group_IT_number 14
_symmetry_cell_setting monoclinic
_symmetry_space_group_name_Hall '-P 2ybc'
_symmetry_space_group_name_H-M 'P 1 21/c 1'
_atom_sites_solution_hydrogens geom
_atom_sites_solution_primary direct
_atom_sites_solution_secondary difmap
_audit_creation_method SHELXL-97
_cell_angle_alpha 90.00
_cell_angle_beta 113.47(3)
_cell_angle_gamma 90.00
_cell_formula_units_Z 4
_cell_length_a 10.987(2)
_cell_length_b 17.479(3)
_cell_length_c 14.737(3)
_cell_measurement_reflns_used 16194
_cell_measurement_temperature 240(2)
_cell_measurement_theta_max 25.27
_cell_measurement_theta_min 1.90
_cell_volume 2596.0(10)
_computing_cell_refinement 'DENZO HKL2000 (Otwinowski & Minor 1997)'
_computing_data_collection 'Collect (Nonius, 2006)'
_computing_data_reduction 'DENZO HKL2000 (Otwinowski & Minor 1997)'
_computing_molecular_graphics 'TEXSAN  (MSC, 1999)'
_computing_structure_refinement 'SHELXL-97 (Sheldrick, 1997)'
_computing_structure_solution 'SHELXS-97 (Sheldrick, 1997)'
_diffrn_ambient_temperature 240(2)
_diffrn_measured_fraction_theta_full 0.955
_diffrn_measured_fraction_theta_max 0.955
_diffrn_measurement_device_type 'Nonius KappaCCD'
_diffrn_measurement_method 'phi- and omega-scans'
_diffrn_radiation_monochromator graphite
_diffrn_radiation_source 'fine-focus sealed tube'
_diffrn_radiation_type MoK\a
_diffrn_radiation_wavelength 0.71073
_diffrn_reflns_av_R_equivalents 0.0890
_diffrn_reflns_av_sigmaI/netI 0.1031
_diffrn_reflns_limit_h_max 12
_diffrn_reflns_limit_h_min 0
_diffrn_reflns_limit_k_max 0
_diffrn_reflns_limit_k_min -20
_diffrn_reflns_limit_l_max 15
_diffrn_reflns_limit_l_min -17
_diffrn_reflns_number 16194
_diffrn_reflns_theta_full 25.00
_diffrn_reflns_theta_max 25.00
_diffrn_reflns_theta_min 1.90
_diffrn_standards_number 0
_exptl_absorpt_coefficient_mu 0.143
_exptl_absorpt_correction_type none
_exptl_crystal_colour colorless
_exptl_crystal_density_diffrn 1.227
_exptl_crystal_density_method 'not measured'
_exptl_crystal_description prism
_exptl_crystal_F_000 1000
_exptl_crystal_size_max 0.24
_exptl_crystal_size_mid 0.16
_exptl_crystal_size_min 0.10
_refine_diff_density_max 0.231
_refine_diff_density_min -0.189
_refine_diff_density_rms 0.042
_refine_ls_extinction_method none
_refine_ls_goodness_of_fit_ref 0.900
_refine_ls_hydrogen_treatment constr
_refine_ls_matrix_type full
_refine_ls_number_parameters 298
_refine_ls_number_reflns 4357
_refine_ls_number_restraints 0
_refine_ls_restrained_S_all 0.900
_refine_ls_R_factor_all 0.1854
_refine_ls_R_factor_gt 0.0677
_refine_ls_shift/su_max 0.000
_refine_ls_shift/su_mean 0.000
_refine_ls_structure_factor_coef Fsqd
_refine_ls_weighting_details 'calc w=1/[\s^2^(Fo^2^)+(0.1000P)^2^+0.0000P] where P=(Fo^2^+2Fc^2^)/3'
_refine_ls_weighting_scheme calc
_refine_ls_wR_factor_gt 0.1635
_refine_ls_wR_factor_ref 0.2017
_reflns_number_gt 1721
_reflns_number_total 4357
_reflns_threshold_expression >2sigma(I)
_cod_data_source_file ic9002065_si_001.cif
_cod_data_source_block Moris-194
_cod_original_cell_volume 2596.0(8)
_cod_original_sg_symbol_H-M ' P 21/c'
_cod_database_code 4338615

loop_
_symmetry_equiv_pos_as_xyz
'x, y, z'
'-x, y+1/2, -z+1/2'
'-x, -y, -z'
'x, -y-1/2, z-1/2'

loop_
_atom_site_label
_atom_site_type_symbol
_atom_site_fract_x
_atom_site_fract_y
_atom_site_fract_z
_atom_site_U_iso_or_equiv
_atom_site_adp_type
_atom_site_occupancy
_atom_site_symmetry_multiplicity
_atom_site_calc_flag
_atom_site_refinement_flags
Si1 Si 0.80294(12) 0.09601(9) 0.25661(10) 0.0746(5) Uani 1 1 d .
N1 N 0.3582(3) 0.1024(2) 0.3078(3) 0.0703(10) Uani 1 1 d .
N2 N 0.6075(3) 0.1505(2) 0.3975(3) 0.0706(11) Uani 1 1 d .
N3 N 0.3822(4) 0.2710(2) 0.4475(3) 0.0875(12) Uani 1 1 d .
N4 N 0.4303(4) 0.1347(3) 0.5627(3) 0.0908(12) Uani 1 1 d .
N5 N 0.6545(3) 0.1062(2) 0.2605(3) 0.0758(11) Uani 1 1 d .
F1 F 0.6894(3) 0.2856(2) 0.3394(3) 0.1294(13) Uani 1 1 d .
F2 F 0.9270(3) 0.3494(3) 0.4434(3) 0.1582(16) Uani 1 1 d .
F3 F 1.1015(3) 0.2808(2) 0.6074(3) 0.1258(13) Uani 1 1 d .
F4 F 1.0342(3) 0.1474(2) 0.6670(3) 0.1530(16) Uani 1 1 d .
F5 F 0.7991(3) 0.0840(2) 0.5636(3) 0.1254(12) Uani 1 1 d .
C1 C 0.5811(4) 0.1183(3) 0.3089(3) 0.0629(12) Uani 1 1 d .
C2 C 0.4403(4) 0.0890(3) 0.2621(3) 0.0620(11) Uani 1 1 d .
C3 C 0.3977(4) 0.0467(3) 0.1754(4) 0.0779(14) Uani 1 1 d .
H3 H 0.4555 0.0384 0.1436 0.093 Uiso 1 1 calc R
C4 C 0.2715(5) 0.0169(3) 0.1358(4) 0.0935(16) Uani 1 1 d .
H4 H 0.2425 -0.0127 0.0777 0.112 Uiso 1 1 calc R
C5 C 0.1892(4) 0.0313(3) 0.1831(4) 0.0951(17) Uani 1 1 d .
H5 H 0.1018 0.0125 0.1575 0.114 Uiso 1 1 calc R
C6 C 0.2355(4) 0.0732(3) 0.2675(4) 0.0868(16) Uani 1 1 d .
H6 H 0.1782 0.0822 0.2996 0.104 Uiso 1 1 calc R
C7 C 0.9295(5) 0.0526(4) 0.3683(4) 0.124(2) Uani 1 1 d .
H7A H 0.9422 0.0844 0.4253 0.186 Uiso 1 1 calc R
H7B H 1.0126 0.0483 0.3602 0.186 Uiso 1 1 calc R
H7C H 0.9004 0.0021 0.3783 0.186 Uiso 1 1 calc R
C8 C 0.8702(6) 0.1867(4) 0.2327(5) 0.137(3) Uani 1 1 d .
H8A H 0.8049 0.2109 0.1744 0.206 Uiso 1 1 calc R
H8B H 0.9502 0.1766 0.2219 0.206 Uiso 1 1 calc R
H8C H 0.8909 0.2204 0.2892 0.206 Uiso 1 1 calc R
C9 C 0.7814(6) 0.0345(5) 0.1502(5) 0.165(3) Uani 1 1 d .
H9A H 0.7156 0.0569 0.0906 0.248 Uiso 1 1 calc R
H9B H 0.7518 -0.0158 0.1606 0.248 Uiso 1 1 calc R
H9C H 0.8652 0.0299 0.1433 0.248 Uiso 1 1 calc R
C10 C 0.3764(10) 0.2021(6) 0.5866(6) 0.197(5) Uani 1 1 d .
H10 H 0.3490 0.2000 0.6394 0.237 Uiso 1 1 calc R
C11 C 0.3632(10) 0.2655(4) 0.5395(7) 0.176(4) Uani 1 1 d .
H11 H 0.3405 0.3098 0.5654 0.211 Uiso 1 1 calc R
C12 C 0.4756(6) 0.3340(4) 0.4573(5) 0.134(2) Uani 1 1 d .
H12A H 0.4900 0.3385 0.3967 0.201 Uiso 1 1 calc R
H12B H 0.5594 0.3236 0.5121 0.201 Uiso 1 1 calc R
H12C H 0.4390 0.3815 0.4695 0.201 Uiso 1 1 calc R
C13 C 0.2568(6) 0.2854(5) 0.3635(6) 0.185(4) Uani 1 1 d .
H13A H 0.2721 0.2871 0.3031 0.277 Uiso 1 1 calc R
H13B H 0.2206 0.3340 0.3727 0.277 Uiso 1 1 calc R
H13C H 0.1945 0.2448 0.3589 0.277 Uiso 1 1 calc R
C14 C 0.3476(7) 0.0685(5) 0.5549(5) 0.154(3) Uani 1 1 d .
H14A H 0.3856 0.0242 0.5364 0.231 Uiso 1 1 calc R
H14B H 0.2593 0.0778 0.5050 0.231 Uiso 1 1 calc R
H14C H 0.3425 0.0592 0.6182 0.231 Uiso 1 1 calc R
C15 C 0.5583(6) 0.1166(4) 0.6403(5) 0.135(2) Uani 1 1 d .
H15A H 0.5921 0.0697 0.6236 0.202 Uiso 1 1 calc R
H15B H 0.5486 0.1098 0.7024 0.202 Uiso 1 1 calc R
H15C H 0.6199 0.1580 0.6467 0.202 Uiso 1 1 calc R
C16 C 0.7334(4) 0.1820(3) 0.4461(3) 0.0692(13) Uani 1 1 d .
C17 C 0.7743(5) 0.2496(4) 0.4207(4) 0.0858(15) Uani 1 1 d .
C18 C 0.8958(6) 0.2837(4) 0.4731(5) 0.0948(17) Uani 1 1 d .
C19 C 0.9816(5) 0.2482(4) 0.5539(5) 0.0906(18) Uani 1 1 d .
C20 C 0.9488(5) 0.1811(4) 0.5843(4) 0.0979(18) Uani 1 1 d .
C21 C 0.8266(5) 0.1504(3) 0.5296(4) 0.0863(15) Uani 1 1 d .
Li1 Li 0.4541(7) 0.1630(5) 0.4343(6) 0.074(2) Uani 1 1 d .

loop_
_atom_site_aniso_label
_atom_site_aniso_U_11
_atom_site_aniso_U_22
_atom_site_aniso_U_33
_atom_site_aniso_U_23
_atom_site_aniso_U_13
_atom_site_aniso_U_12
Si1 0.0709(8) 0.0901(11) 0.0704(9) 0.0021(8) 0.0362(7) 0.0027(7)
N1 0.058(2) 0.079(3) 0.073(2) -0.003(2) 0.0254(18) 0.0001(18)
N2 0.0524(19) 0.096(3) 0.058(2) -0.005(2) 0.0164(17) -0.0028(18)
N3 0.095(3) 0.081(3) 0.084(3) 0.002(2) 0.034(2) 0.013(2)
N4 0.106(3) 0.090(4) 0.078(3) 0.010(3) 0.037(3) 0.003(3)
N5 0.063(2) 0.100(3) 0.075(3) 0.001(2) 0.0377(19) -0.0026(19)
F1 0.101(2) 0.158(4) 0.118(3) 0.048(2) 0.032(2) -0.006(2)
F2 0.136(3) 0.152(4) 0.193(4) 0.031(3) 0.072(3) -0.045(3)
F3 0.0775(18) 0.145(3) 0.150(3) -0.065(2) 0.0403(18) -0.0293(18)
F4 0.093(2) 0.145(4) 0.145(3) -0.001(3) -0.033(2) 0.004(2)
F5 0.096(2) 0.098(3) 0.130(3) 0.018(2) -0.0089(18) -0.0028(18)
C1 0.054(2) 0.072(3) 0.055(3) 0.010(2) 0.014(2) 0.003(2)
C2 0.066(2) 0.067(3) 0.050(3) 0.005(2) 0.019(2) 0.004(2)
C3 0.074(3) 0.093(4) 0.066(3) 0.004(3) 0.028(2) -0.009(3)
C4 0.088(3) 0.116(5) 0.066(3) -0.019(3) 0.020(3) -0.022(3)
C5 0.065(3) 0.117(5) 0.092(4) -0.009(4) 0.020(3) -0.012(3)
C6 0.065(3) 0.110(5) 0.087(4) -0.016(3) 0.032(3) -0.007(3)
C7 0.087(3) 0.174(7) 0.121(5) 0.052(5) 0.052(3) 0.037(4)
C8 0.133(5) 0.133(6) 0.199(7) 0.025(5) 0.123(5) 0.004(4)
C9 0.115(4) 0.247(10) 0.140(6) -0.100(6) 0.057(4) 0.004(5)
C10 0.360(12) 0.151(8) 0.184(8) 0.075(7) 0.218(9) 0.141(8)
C11 0.347(11) 0.078(5) 0.200(9) -0.001(6) 0.212(9) 0.031(6)
C12 0.145(5) 0.104(5) 0.162(6) 0.011(5) 0.071(5) -0.011(4)
C13 0.117(5) 0.164(8) 0.192(8) -0.031(6) -0.025(5) 0.055(5)
C14 0.167(6) 0.175(8) 0.117(6) 0.006(5) 0.053(5) -0.054(6)
C15 0.152(6) 0.144(7) 0.090(4) 0.002(4) 0.029(4) -0.013(5)
C16 0.056(3) 0.084(4) 0.071(3) -0.003(3) 0.029(2) 0.002(2)
C17 0.073(3) 0.105(5) 0.079(4) 0.013(3) 0.030(3) 0.008(3)
C18 0.086(4) 0.095(5) 0.120(5) -0.013(4) 0.059(4) -0.023(3)
C19 0.061(3) 0.106(5) 0.101(5) -0.040(4) 0.028(3) -0.008(3)
C20 0.075(4) 0.094(5) 0.099(5) -0.022(4) 0.007(3) 0.006(3)
C21 0.070(3) 0.070(4) 0.103(4) -0.001(3) 0.017(3) -0.004(3)
Li1 0.069(4) 0.083(6) 0.070(5) -0.003(4) 0.026(4) 0.005(4)

loop_
_atom_type_symbol
_atom_type_description
_atom_type_scat_dispersion_real
_atom_type_scat_dispersion_imag
_atom_type_scat_source
Si Si 0.0817 0.0704 'International Tables Vol C Tables 4.2.6.8 and 6.1.1.4'
C C 0.0033 0.0016 'International Tables Vol C Tables 4.2.6.8 and 6.1.1.4'
N N 0.0061 0.0033 'International Tables Vol C Tables 4.2.6.8 and 6.1.1.4'
H H 0.0000 0.0000 'International Tables Vol C Tables 4.2.6.8 and 6.1.1.4'
Li Li -0.0003 0.0001 'International Tables Vol C Tables 4.2.6.8 and 6.1.1.4'
F F 0.0171 0.0103 'International Tables Vol C Tables 4.2.6.8 and 6.1.1.4'

loop_
_geom_angle_atom_site_label_1
_geom_angle_atom_site_label_2
_geom_angle_atom_site_label_3
_geom_angle
N5 Si1 C9 107.2(2)
N5 Si1 C8 112.8(2)
C9 Si1 C8 105.4(3)
N5 Si1 C7 114.5(2)
C9 Si1 C7 108.4(3)
C8 Si1 C7 107.9(3)
C6 N1 C2 117.9(4)
C6 N1 Li1 131.9(4)
C2 N1 Li1 110.1(3)
C1 N2 C16 116.9(3)
C1 N2 Li1 115.7(3)
C16 N2 Li1 126.6(4)
C11 N3 C13 111.4(6)
C11 N3 C12 108.1(5)
C13 N3 C12 109.8(6)
C11 N3 Li1 103.2(4)
C13 N3 Li1 110.0(4)
C12 N3 Li1 114.3(4)
C10 N4 C14 111.7(6)
C10 N4 C15 110.8(6)
C14 N4 C15 105.6(5)
C10 N4 Li1 104.2(5)
C14 N4 Li1 114.9(4)
C15 N4 Li1 109.7(4)
C1 N5 Si1 150.9(3)
N5 C1 N2 131.8(4)
N5 C1 C2 116.4(4)
N2 C1 C2 111.8(3)
N1 C2 C3 120.5(4)
N1 C2 C1 118.8(4)
C3 C2 C1 120.7(4)
C4 C3 C2 120.5(4)
C4 C3 H3 119.7
C2 C3 H3 119.7
C5 C4 C3 118.2(5)
C5 C4 H4 120.9
C3 C4 H4 120.9
C6 C5 C4 119.0(4)
C6 C5 H5 120.5
C4 C5 H5 120.5
N1 C6 C5 123.9(4)
N1 C6 H6 118.1
C5 C6 H6 118.1
Si1 C7 H7A 109.5
Si1 C7 H7B 109.5
H7A C7 H7B 109.5
Si1 C7 H7C 109.5
H7A C7 H7C 109.5
H7B C7 H7C 109.5
Si1 C8 H8A 109.5
Si1 C8 H8B 109.5
H8A C8 H8B 109.5
Si1 C8 H8C 109.5
H8A C8 H8C 109.5
H8B C8 H8C 109.5
Si1 C9 H9A 109.5
Si1 C9 H9B 109.5
H9A C9 H9B 109.5
Si1 C9 H9C 109.5
H9A C9 H9C 109.5
H9B C9 H9C 109.5
C11 C10 N4 123.3(6)
C11 C10 Li1 77.4(4)
N4 C10 Li1 46.1(3)
C11 C10 H10 118.4
N4 C10 H10 118.4
Li1 C10 H10 163.6
C10 C11 N3 122.2(6)
C10 C11 H11 118.9
N3 C11 H11 118.9
N3 C12 H12A 109.5
N3 C12 H12B 109.5
H12A C12 H12B 109.5
N3 C12 H12C 109.5
H12A C12 H12C 109.5
H12B C12 H12C 109.5
N3 C13 H13A 109.5
N3 C13 H13B 109.5
H13A C13 H13B 109.5
N3 C13 H13C 109.5
H13A C13 H13C 109.5
H13B C13 H13C 109.5
N4 C14 H14A 109.5
N4 C14 H14B 109.5
H14A C14 H14B 109.5
N4 C14 H14C 109.5
H14A C14 H14C 109.5
H14B C14 H14C 109.5
N4 C15 H15A 109.5
N4 C15 H15B 109.5
H15A C15 H15B 109.5
N4 C15 H15C 109.5
H15A C15 H15C 109.5
H15B C15 H15C 109.5
C21 C16 C17 112.6(5)
C21 C16 N2 122.7(5)
C17 C16 N2 124.5(5)
F1 C17 C16 117.4(5)
F1 C17 C18 117.9(6)
C16 C17 C18 124.6(5)
F2 C18 C19 120.9(6)
F2 C18 C17 120.6(6)
C19 C18 C17 118.5(6)
C18 C19 C20 120.6(5)
C18 C19 F3 119.7(7)
C20 C19 F3 119.6(6)
F4 C20 C19 119.9(5)
F4 C20 C21 122.0(7)
C19 C20 C21 118.1(6)
F5 C21 C16 119.0(4)
F5 C21 C20 115.5(5)
C16 C21 C20 125.5(6)
N2 Li1 N1 83.0(3)
N2 Li1 N4 131.0(4)
N1 Li1 N4 120.4(4)
N2 Li1 N3 121.4(4)
N1 Li1 N3 118.6(4)
N4 Li1 N3 86.6(3)
N2 Li1 C10 144.7(4)
N1 Li1 C10 130.7(4)
N4 Li1 C10 29.7(2)
N3 Li1 C10 56.9(3)

loop_
_geom_bond_atom_site_label_1
_geom_bond_atom_site_label_2
_geom_bond_distance
Si1 N5 1.663(3)
Si1 C9 1.837(6)
Si1 C8 1.841(6)
Si1 C7 1.843(5)
N1 C6 1.339(5)
N1 C2 1.344(5)
N1 Li1 2.034(8)
N2 C1 1.343(5)
N2 C16 1.392(5)
N2 Li1 1.977(7)
N3 C11 1.455(8)
N3 C13 1.461(7)
N3 C12 1.474(7)
N3 Li1 2.086(9)
N4 C10 1.423(8)
N4 C14 1.448(7)
N4 C15 1.450(6)
N4 Li1 2.071(9)
N5 C1 1.290(5)
F1 C17 1.346(5)
F2 C18 1.321(6)
F3 C19 1.362(5)
F4 C20 1.342(6)
F5 C21 1.347(6)
C1 C2 1.510(5)
C2 C3 1.386(6)
C3 C4 1.375(6)
C3 H3 0.9400
C4 C5 1.368(6)
C4 H4 0.9400
C5 C6 1.355(6)
C5 H5 0.9400
C6 H6 0.9400
C7 H7A 0.9700
C7 H7B 0.9700
C7 H7C 0.9700
C8 H8A 0.9700
C8 H8B 0.9700
C8 H8C 0.9700
C9 H9A 0.9700
C9 H9B 0.9700
C9 H9C 0.9700
C10 C11 1.285(9)
C10 Li1 2.786(9)
C10 H10 0.9400
C11 H11 0.9400
C12 H12A 0.9700
C12 H12B 0.9700
C12 H12C 0.9700
C13 H13A 0.9700
C13 H13B 0.9700
C13 H13C 0.9700
C14 H14A 0.9700
C14 H14B 0.9700
C14 H14C 0.9700
C15 H15A 0.9700
C15 H15B 0.9700
C15 H15C 0.9700
C16 C21 1.365(6)
C16 C17 1.369(7)
C17 C18 1.383(7)
C18 C19 1.340(8)
C19 C20 1.354(8)
C20 C21 1.370(7)
